data_1553812
loop_
_publ_author_name
'Qu, Yun-Xia'
'Lin, Rui-Lian'
'Zhang, Yun-Qian'
'Zhou, Kai-Zhi'
'Zhou, Qing-Di'
'Zhu, Qian-Jiang'
'Tao, Zhu'
'Ma, Pei-Hua'
'Liu, Jing-Xin'
'Wei, Gang'

_publ_section_title
;
 &#x000D; Endo/exo binding of alkyl and aryl diammonium ions by
 cyclopentanocucurbit[6]uril
;
_journal_issue 9
_journal_name_full 'Organic Chemistry Frontiers'
_journal_page_first 1799
_journal_paper_doi 10.1039/C7QO00376E
_journal_volume 4
_journal_year 2017
_chemical_formula_sum 'C62 H108 Cl10 N26 O28 Zn2'
_chemical_formula_weight 2150.98
_space_group_IT_number 2
_space_group_name_Hall '-P 1'
_space_group_name_H-M_alt 'P -1'
_symmetry_cell_setting triclinic
_symmetry_space_group_name_H-M 'P -1'
_atom_sites_solution_hydrogens geom
_atom_sites_solution_primary direct
_atom_sites_solution_secondary difmap
_audit_creation_method SHELXL-97
_audit_update_record
;
2017-06-03 deposited with the CCDC.
2017-06-21 downloaded from the CCDC.
;
_cell_angle_alpha 75.131(11)
_cell_angle_beta 70.361(11)
_cell_angle_gamma 77.820(10)
_cell_formula_units_Z 1
_cell_length_a 12.315(4)
_cell_length_b 12.875(4)
_cell_length_c 15.525(6)
_cell_measurement_reflns_used 2989
_cell_measurement_temperature 296(2)
_cell_measurement_theta_max 21.82
_cell_measurement_theta_min 2.58
_cell_volume 2219.6(13)
_computing_cell_refinement 'Bruker SMART'
_computing_data_collection 'Bruker SMART'
_computing_data_reduction 'Bruker SMART'
_computing_molecular_graphics 'Bruker SHELXTL'
_computing_publication_material 'Bruker SHELXTL'
_computing_structure_refinement 'SHELXL-97 (Sheldrick, 1997)'
_computing_structure_solution 'SHELXS-97 (Sheldrick, 1990)'
_diffrn_ambient_temperature 296(2)
_diffrn_measured_fraction_theta_full 0.992
_diffrn_measured_fraction_theta_max 0.992
_diffrn_measurement_device_type 'Bruker CCD Area Detector'
_diffrn_measurement_method '\f and \w scan'
_diffrn_radiation_monochromator graphite
_diffrn_radiation_source 'fine-focus sealed tube'
_diffrn_radiation_type MoK\a
_diffrn_radiation_wavelength 0.71073
_diffrn_reflns_av_R_equivalents 0.0446
_diffrn_reflns_av_sigmaI/netI 0.0846
_diffrn_reflns_limit_h_max 14
_diffrn_reflns_limit_h_min -14
_diffrn_reflns_limit_k_max 14
_diffrn_reflns_limit_k_min -15
_diffrn_reflns_limit_l_max 15
_diffrn_reflns_limit_l_min -18
_diffrn_reflns_number 14373
_diffrn_reflns_theta_full 25.10
_diffrn_reflns_theta_max 25.10
_diffrn_reflns_theta_min 1.42
_diffrn_standards_decay_% none
_exptl_absorpt_coefficient_mu 0.933
_exptl_absorpt_correction_T_max 0.8282
_exptl_absorpt_correction_T_min 0.7672
_exptl_absorpt_correction_type multi-scan
_exptl_absorpt_process_details 'SADABS (Bruker, 2008)'
_exptl_crystal_colour colorless
_exptl_crystal_density_diffrn 1.609
_exptl_crystal_density_meas ?
_exptl_crystal_density_method 'not measured'
_exptl_crystal_description block
_exptl_crystal_F_000 1116
_exptl_crystal_size_max 0.30
_exptl_crystal_size_mid 0.23
_exptl_crystal_size_min 0.21
_platon_squeeze_details
;
;
_refine_diff_density_max 1.492
_refine_diff_density_min -1.022
_refine_diff_density_rms 0.119
_refine_ls_extinction_method none
_refine_ls_goodness_of_fit_ref 1.003
_refine_ls_hydrogen_treatment mixed
_refine_ls_matrix_type full
_refine_ls_number_parameters 550
_refine_ls_number_reflns 7854
_refine_ls_number_restraints 0
_refine_ls_restrained_S_all 1.003
_refine_ls_R_factor_all 0.1104
_refine_ls_R_factor_gt 0.0836
_refine_ls_shift/su_max 0.000
_refine_ls_shift/su_mean 0.000
_refine_ls_structure_factor_coef Fsqd
_refine_ls_weighting_details 'calc w=1/[\s^2^(Fo^2^)+(0.1835P)^2^+0.0000P] where P=(Fo^2^+2Fc^2^)/3'
_refine_ls_weighting_scheme calc
_refine_ls_wR_factor_gt 0.2457
_refine_ls_wR_factor_ref 0.2745
_reflns_number_gt 5078
_reflns_number_total 7854
_reflns_threshold_expression >2sigma(I)
_cod_data_source_file c7qo00376e2.cif
_cod_data_source_block p
_cod_depositor_comments
;
The following automatic conversions were performed:

data item '_symmetry_cell_setting' value 'Triclinic' was changed to
'triclinic' in accordance with the
/home/saulius/struct/COD-crude-data/automatic-downloads/DataCite-retrospective/RSC/depositions/lib/dictionaries/cif_core.dic
dictionary named 'cif_core.dic' version 2.4.2 last updated on
2011-04-26.

data item '_exptl_crystal_density_meas' value 'not measured' was
changed to '?' -- the value is perceived as not measured.

Automatic conversion script
Id: cif_fix_values 6909 2019-04-08 15:41:33Z antanas 
;
_cod_original_cell_volume 2219.6(14)
_cod_original_sg_symbol_H-M P-1
_cod_database_code 1553812

loop_
_symmetry_equiv_pos_as_xyz
'x, y, z'
'-x, -y, -z'

loop_
_atom_site_label
_atom_site_type_symbol
_atom_site_fract_x
_atom_site_fract_y
_atom_site_fract_z
_atom_site_U_iso_or_equiv
_atom_site_adp_type
_atom_site_occupancy
_atom_site_symmetry_multiplicity
_atom_site_calc_flag
_atom_site_refinement_flags
Zn1 Zn 0.75968(9) 0.28208(6) 0.37016(6) 0.0689(3) Uani 1 1 d .
Cl2 Cl 0.89798(13) 0.36465(14) 0.24661(12) 0.0588(5) Uani 1 1 d .
Cl4 Cl 0.73146(17) 0.35714(13) 0.49587(12) 0.0607(5) Uani 1 1 d .
Cl1 Cl 0.03028(18) 0.69272(18) 0.22128(15) 0.0775(6) Uani 1 1 d .
Cl3 Cl 0.5940(3) 0.3100(3) 0.32765(18) 0.1198(11) Uani 1 1 d .
O6 O 0.6431(3) 1.1797(3) 0.1322(3) 0.0387(9) Uani 1 1 d .
O5 O 0.5766(3) 1.3649(3) -0.0460(3) 0.0416(9) Uani 1 1 d .
O4 O 0.3377(3) 0.7354(3) 0.2430(3) 0.0384(9) Uani 1 1 d .
O3 O 0.1140(3) 1.1930(3) 0.0592(3) 0.0386(9) Uani 1 1 d .
O2 O 0.1938(3) 1.1041(3) -0.1350(3) 0.0392(9) Uani 1 1 d .
O1 O 0.1890(3) 1.0036(3) 0.2489(3) 0.0432(9) Uani 1 1 d .
N12 N 0.3400(3) 0.9967(3) 0.3073(3) 0.0276(9) Uani 1 1 d .
N11 N 0.2145(3) 1.3314(3) -0.0408(3) 0.0299(9) Uani 1 1 d .
N10 N 0.2781(3) 1.2629(3) -0.1859(3) 0.0304(9) Uani 1 1 d .
N9 N 0.4457(3) 0.8151(3) 0.2976(3) 0.0307(9) Uani 1 1 d .
C27 C 0.2584(4) 1.0476(4) 0.2628(4) 0.0304(11) Uani 1 1 d .
N8 N 0.2635(3) 1.1567(3) 0.2417(3) 0.0293(9) Uani 1 1 d .
N7 N 0.5339(3) 0.6746(3) 0.2281(3) 0.0333(9) Uani 1 1 d .
N6 N 0.4061(3) 1.3932(3) -0.0839(3) 0.0310(9) Uani 1 1 d .
N5 N 0.4451(3) 1.2291(3) 0.1983(3) 0.0288(9) Uani 1 1 d .
N4 N 0.3967(3) 1.3612(3) 0.0674(3) 0.0300(9) Uani 1 1 d .
N3 N 0.5274(3) 1.0645(3) 0.2527(3) 0.0301(9) Uani 1 1 d .
N2 N 0.3667(3) 1.1200(3) -0.2539(3) 0.0317(9) Uani 1 1 d .
C25 C 0.3458(4) 0.8822(4) 0.3489(4) 0.0300(11) Uani 1 1 d .
H25A H 0.2750 0.8573 0.3527 0.036 Uiso 1 1 calc R
H25B H 0.3491 0.8722 0.4121 0.036 Uiso 1 1 calc R
N1 N 0.2150(3) 1.2868(3) 0.1087(3) 0.0309(9) Uani 1 1 d .
C24 C 0.2744(4) 1.3829(4) 0.0715(4) 0.0294(10) Uani 1 1 d .
C23 C 0.4315(4) 0.7410(4) 0.2545(4) 0.0310(11) Uani 1 1 d .
C22 C 0.5488(4) 1.1596(4) 0.1889(3) 0.0297(10) Uani 1 1 d .
C21 C 0.2712(4) 1.1572(4) -0.1862(4) 0.0291(11) Uani 1 1 d .
C20 C 0.1878(4) 1.3260(4) -0.1236(4) 0.0337(11) Uani 1 1 d .
H20A H 0.1742 1.3993 -0.1583 0.040 Uiso 1 1 calc R
H20B H 0.1162 1.2947 -0.1043 0.040 Uiso 1 1 calc R
C19 C 0.1746(4) 1.2365(4) 0.2079(4) 0.0335(11) Uani 1 1 d .
H19A H 0.1079 1.2009 0.2184 0.040 Uiso 1 1 calc R
H19B H 0.1489 1.2930 0.2442 0.040 Uiso 1 1 calc R
C18 C 0.1753(4) 1.2635(4) 0.0432(4) 0.0314(11) Uani 1 1 d .
C17 C 0.3778(4) 1.3043(4) -0.2614(4) 0.0298(11) Uani 1 1 d .
C16 C 0.3501(4) 1.1848(4) 0.2730(3) 0.0261(10) Uani 1 1 d .
C15 C 0.4699(4) 1.3721(4) -0.0230(4) 0.0307(11) Uani 1 1 d .
C14 C 0.4407(4) 1.3409(4) 0.1469(4) 0.0330(11) Uani 1 1 d .
H14A H 0.3918 1.3875 0.1894 0.040 Uiso 1 1 calc R
H14B H 0.5184 1.3611 0.1250 0.040 Uiso 1 1 calc R
C13 C 0.6229(4) 0.9855(4) 0.2764(4) 0.0317(11) Uani 1 1 d .
H13A H 0.6955 1.0150 0.2434 0.038 Uiso 1 1 calc R
H13B H 0.6117 0.9754 0.3428 0.038 Uiso 1 1 calc R
C12 C 0.2803(4) 1.4101(4) -0.0347(3) 0.0291(10) Uani 1 1 d .
C11 C 0.5439(5) 0.5841(4) 0.1846(4) 0.0356(12) Uani 1 1 d .
H11A H 0.5916 0.5225 0.2110 0.043 Uiso 1 1 calc R
H11B H 0.4671 0.5639 0.1998 0.043 Uiso 1 1 calc R
C10 C 0.4086(4) 1.0714(4) 0.3155(3) 0.0264(10) Uani 1 1 d .
C9 C 0.5642(5) 0.7565(5) 0.4115(4) 0.0407(13) Uani 1 1 d .
H9A H 0.5764 0.8150 0.4345 0.049 Uiso 1 1 calc R
H9B H 0.4924 0.7295 0.4519 0.049 Uiso 1 1 calc R
C8 C 0.5613(4) 0.7945(4) 0.3097(4) 0.0305(11) Uani 1 1 d .
C7 C 0.2039(4) 1.4821(4) 0.1127(4) 0.0370(12) Uani 1 1 d .
H7A H 0.1519 1.4600 0.1748 0.044 Uiso 1 1 calc R
H7B H 0.2548 1.5283 0.1156 0.044 Uiso 1 1 calc R
C6 C 0.3946(5) 1.0749(4) 0.4172(4) 0.0382(12) Uani 1 1 d .
H6A H 0.3864 1.0038 0.4575 0.046 Uiso 1 1 calc R
H6B H 0.4601 1.1016 0.4216 0.046 Uiso 1 1 calc R
C5 C 0.2819(5) 1.1546(5) 0.4418(4) 0.0443(13) Uani 1 1 d .
H5A H 0.2141 1.1204 0.4529 0.053 Uiso 1 1 calc R
H5B H 0.2743 1.1814 0.4968 0.053 Uiso 1 1 calc R
C4 C 0.3426(5) 1.3955(4) -0.3379(4) 0.0418(13) Uani 1 1 d .
H4A H 0.2682 1.4370 -0.3124 0.050 Uiso 1 1 calc R
H4B H 0.4010 1.4442 -0.3677 0.050 Uiso 1 1 calc R
C3 C 0.2208(5) 1.5282(4) -0.0518(4) 0.0395(12) Uani 1 1 d .
H3A H 0.2770 1.5789 -0.0725 0.047 Uiso 1 1 calc R
H3B H 0.1799 1.5403 -0.0978 0.047 Uiso 1 1 calc R
C2 C 0.2962(5) 1.2462(4) 0.3556(4) 0.0385(12) Uani 1 1 d .
H2A H 0.3479 1.2940 0.3548 0.046 Uiso 1 1 calc R
H2B H 0.2217 1.2884 0.3532 0.046 Uiso 1 1 calc R
C1 C 0.1361(5) 1.5392(5) 0.0442(5) 0.0498(15) Uani 1 1 d .
H1A H 0.1115 1.6150 0.0482 0.060 Uiso 1 1 calc R
H1B H 0.0678 1.5050 0.0566 0.060 Uiso 1 1 calc R
N13 N 0.2559(4) 0.8251(4) 0.0843(4) 0.0547(14) Uani 1 1 d .
H13E H 0.1830 0.8148 0.0949 0.082 Uiso 1 1 calc R
H13F H 0.2730 0.8076 0.1380 0.082 Uiso 1 1 calc R
H13G H 0.3041 0.7835 0.0456 0.082 Uiso 1 1 calc R
C33 C 0.3894(4) 0.9691(4) 0.0210(3) 0.0293(10) Uani 1 1 d .
C32 C 0.4814(5) 0.8936(4) 0.0367(5) 0.0473(15) Uani 1 1 d .
H32A H 0.4715 0.8210 0.0604 0.057 Uiso 1 1 calc R
C31 C 0.2686(4) 0.9399(4) 0.0421(4) 0.0395(13) Uani 1 1 d .
H31A H 0.2134 0.9843 0.0840 0.047 Uiso 1 1 calc R
H31B H 0.2480 0.9582 -0.0156 0.047 Uiso 1 1 calc R
C30 C 0.4085(5) 1.0732(4) -0.0167(5) 0.0489(15) Uani 1 1 d .
H30A H 0.3476 1.1245 -0.0298 0.059 Uiso 1 1 calc R
Cl5 Cl 0.8210(5) 0.1045(2) 0.4057(2) 0.240(3) Uani 1 1 d .
O1W O 0.8647(4) 0.1827(4) 0.1369(4) 0.0679(13) Uani 1 1 d .
O5W O -0.0750(6) 0.8487(6) 0.3402(5) 0.114(2) Uani 1 1 d .
C28 C 0.6647(7) 0.6680(6) 0.4061(5) 0.0663(19) Uani 1 1 d .
H28A H 0.6592 0.6215 0.4670 0.080 Uiso 1 1 calc R
H28B H 0.7376 0.6979 0.3834 0.080 Uiso 1 1 calc R
O4W O 0.2266(9) 0.5460(7) 0.3238(7) 0.149(3) Uani 1 1 d .
O3W O 0.0272(8) 0.8053(9) 0.4690(9) 0.182(4) Uani 1 1 d .
O2W O -0.0310(11) 0.4857(10) 0.3766(10) 0.206(6) Uani 1 1 d .

loop_
_atom_site_aniso_label
_atom_site_aniso_U_11
_atom_site_aniso_U_22
_atom_site_aniso_U_33
_atom_site_aniso_U_23
_atom_site_aniso_U_13
_atom_site_aniso_U_12
Zn1 0.1003(7) 0.0499(5) 0.0458(5) -0.0083(4) 0.0019(4) -0.0289(5)
Cl2 0.0423(8) 0.0657(10) 0.0496(10) 0.0058(7) -0.0075(7) 0.0006(7)
Cl4 0.0873(12) 0.0504(9) 0.0468(9) -0.0037(7) -0.0225(9) -0.0181(8)
Cl1 0.0736(12) 0.0911(14) 0.0774(14) -0.0368(11) -0.0211(10) -0.0091(10)
Cl3 0.127(2) 0.186(3) 0.0758(16) -0.0118(17) -0.0279(15) -0.106(2)
O6 0.0224(17) 0.051(2) 0.042(2) -0.0133(17) -0.0029(16) -0.0100(16)
O5 0.0297(19) 0.049(2) 0.046(2) -0.0049(17) -0.0089(17) -0.0162(16)
O4 0.0308(18) 0.042(2) 0.048(2) -0.0083(17) -0.0131(17) -0.0147(15)
O3 0.0344(19) 0.0367(19) 0.051(2) -0.0077(16) -0.0139(17) -0.0166(16)
O2 0.0242(17) 0.039(2) 0.053(2) -0.0106(17) -0.0061(17) -0.0081(15)
O1 0.042(2) 0.039(2) 0.058(3) -0.0005(17) -0.0252(19) -0.0185(17)
N12 0.0245(19) 0.027(2) 0.033(2) -0.0056(16) -0.0115(17) -0.0042(16)
N11 0.029(2) 0.028(2) 0.039(2) -0.0063(17) -0.0158(19) -0.0069(16)
N10 0.0204(18) 0.028(2) 0.042(3) -0.0114(18) -0.0067(18) -0.0022(16)
N9 0.025(2) 0.030(2) 0.036(2) -0.0071(17) -0.0096(18) -0.0024(16)
C27 0.024(2) 0.032(3) 0.038(3) -0.012(2) -0.008(2) -0.005(2)
N8 0.0253(19) 0.029(2) 0.040(2) -0.0059(17) -0.0161(18) -0.0069(16)
N7 0.031(2) 0.036(2) 0.035(2) -0.0113(18) -0.0067(18) -0.0079(18)
N6 0.025(2) 0.035(2) 0.035(2) -0.0115(18) -0.0070(18) -0.0053(17)
N5 0.0216(19) 0.030(2) 0.033(2) -0.0070(17) -0.0045(17) -0.0031(16)
N4 0.027(2) 0.029(2) 0.035(2) -0.0046(17) -0.0075(18) -0.0103(17)
N3 0.027(2) 0.030(2) 0.036(2) -0.0100(17) -0.0098(18) -0.0041(17)
N2 0.025(2) 0.027(2) 0.041(3) -0.0081(18) -0.0048(18) -0.0066(16)
C25 0.021(2) 0.029(2) 0.036(3) -0.004(2) -0.004(2) -0.0052(19)
N1 0.029(2) 0.024(2) 0.042(3) -0.0035(17) -0.0138(19) -0.0068(16)
C24 0.025(2) 0.030(2) 0.035(3) -0.009(2) -0.008(2) -0.0070(19)
C23 0.030(3) 0.028(2) 0.034(3) -0.002(2) -0.009(2) -0.009(2)
C22 0.029(2) 0.033(3) 0.032(3) -0.013(2) -0.009(2) -0.007(2)
C21 0.019(2) 0.031(2) 0.040(3) -0.009(2) -0.013(2) 0.0004(19)
C20 0.025(2) 0.035(3) 0.046(3) -0.016(2) -0.015(2) 0.003(2)
C19 0.023(2) 0.038(3) 0.038(3) -0.005(2) -0.007(2) -0.007(2)
C18 0.023(2) 0.026(2) 0.043(3) -0.009(2) -0.008(2) -0.0006(19)
C17 0.028(2) 0.027(2) 0.035(3) -0.003(2) -0.011(2) -0.0074(19)
C16 0.021(2) 0.030(2) 0.029(3) -0.0074(19) -0.0064(19) -0.0059(18)
C15 0.026(2) 0.025(2) 0.042(3) -0.008(2) -0.010(2) -0.0055(19)
C14 0.033(3) 0.030(2) 0.042(3) -0.005(2) -0.016(2) -0.014(2)
C13 0.021(2) 0.029(2) 0.050(3) -0.015(2) -0.012(2) -0.0006(19)
C12 0.026(2) 0.029(2) 0.033(3) -0.011(2) -0.005(2) -0.0064(19)
C11 0.039(3) 0.027(2) 0.042(3) -0.008(2) -0.007(2) -0.012(2)
C10 0.022(2) 0.029(2) 0.031(3) -0.0091(19) -0.007(2) -0.0048(18)
C9 0.043(3) 0.050(3) 0.031(3) -0.008(2) -0.013(2) -0.006(3)
C8 0.026(2) 0.031(3) 0.035(3) -0.008(2) -0.007(2) -0.0074(19)
C7 0.034(3) 0.034(3) 0.047(3) -0.018(2) -0.009(2) -0.004(2)
C6 0.040(3) 0.048(3) 0.032(3) -0.009(2) -0.014(2) -0.010(2)
C5 0.042(3) 0.062(4) 0.034(3) -0.026(3) -0.007(2) -0.005(3)
C4 0.046(3) 0.032(3) 0.047(3) -0.003(2) -0.018(3) -0.007(2)
C3 0.045(3) 0.029(3) 0.044(3) -0.006(2) -0.014(3) -0.003(2)
C2 0.039(3) 0.034(3) 0.048(3) -0.025(2) -0.009(2) -0.004(2)
C1 0.050(3) 0.036(3) 0.064(4) -0.013(3) -0.023(3) 0.005(3)
N13 0.037(3) 0.051(3) 0.073(4) 0.015(3) -0.023(3) -0.024(2)
C33 0.025(2) 0.032(3) 0.034(3) -0.013(2) -0.010(2) -0.003(2)
C32 0.032(3) 0.030(3) 0.077(4) -0.006(3) -0.015(3) -0.007(2)
C31 0.031(3) 0.037(3) 0.054(4) -0.013(2) -0.014(3) -0.006(2)
C30 0.032(3) 0.036(3) 0.079(5) -0.012(3) -0.021(3) 0.002(2)
Cl5 0.445(8) 0.0439(13) 0.082(2) 0.0004(12) 0.071(3) 0.021(2)
O1W 0.040(2) 0.082(3) 0.087(4) -0.027(3) -0.016(2) -0.014(2)
O5W 0.119(5) 0.109(5) 0.085(5) -0.043(4) 0.030(4) -0.028(4)
C28 0.079(5) 0.069(4) 0.049(4) -0.009(3) -0.029(4) 0.006(4)
O4W 0.189(9) 0.148(7) 0.133(7) -0.018(6) -0.048(7) -0.084(7)
O3W 0.121(7) 0.208(11) 0.195(11) -0.050(8) -0.052(7) 0.041(7)
O2W 0.239(12) 0.191(10) 0.247(14) 0.024(9) -0.152(11) -0.108(9)

loop_
_atom_type_symbol
_atom_type_description
_atom_type_scat_dispersion_real
_atom_type_scat_dispersion_imag
_atom_type_scat_source
C C 0.0033 0.0016 'International Tables Vol C Tables 4.2.6.8 and 6.1.1.4'
H H 0.0000 0.0000 'International Tables Vol C Tables 4.2.6.8 and 6.1.1.4'
N N 0.0061 0.0033 'International Tables Vol C Tables 4.2.6.8 and 6.1.1.4'
O O 0.0106 0.0060 'International Tables Vol C Tables 4.2.6.8 and 6.1.1.4'
Cl Cl 0.1484 0.1585 'International Tables Vol C Tables 4.2.6.8 and 6.1.1.4'
Zn Zn 0.2839 1.4301 'International Tables Vol C Tables 4.2.6.8 and 6.1.1.4'

loop_
_citation_id
_citation_doi
_citation_year
1 10.1039/C7QO00376E 2017

loop_
_geom_angle_atom_site_label_1
_geom_angle_atom_site_label_2
_geom_angle_atom_site_label_3
_geom_angle
_geom_angle_site_symmetry_1
_geom_angle_site_symmetry_3
Cl5 Zn1 Cl3 110.6(2) . .
Cl5 Zn1 Cl2 109.99(13) . .
Cl3 Zn1 Cl2 107.58(9) . .
Cl5 Zn1 Cl4 108.82(12) . .
Cl3 Zn1 Cl4 111.57(10) . .
Cl2 Zn1 Cl4 108.27(8) . .
C27 N12 C25 121.3(4) . .
C27 N12 C10 113.0(4) . .
C25 N12 C10 125.5(4) . .
C18 N11 C20 122.4(4) . .
C18 N11 C12 111.9(4) . .
C20 N11 C12 125.6(4) . .
C21 N10 C20 122.2(4) . .
C21 N10 C17 111.5(4) . .
C20 N10 C17 125.9(4) . .
C23 N9 C8 111.6(4) . .
C23 N9 C25 121.3(4) . .
C8 N9 C25 124.6(4) . .
O1 C27 N8 125.9(4) . .
O1 C27 N12 125.6(4) . .
N8 C27 N12 108.3(4) . .
C27 N8 C16 112.9(4) . .
C27 N8 C19 122.1(4) . .
C16 N8 C19 123.9(4) . .
C23 N7 C17 111.7(4) . 2_675
C23 N7 C11 122.3(4) . .
C17 N7 C11 125.4(4) 2_675 .
C15 N6 C11 123.6(4) . 2_675
C15 N6 C12 111.0(4) . .
C11 N6 C12 124.4(4) 2_675 .
C22 N5 C16 113.0(4) . .
C22 N5 C14 121.6(4) . .
C16 N5 C14 124.7(4) . .
C15 N4 C14 121.8(4) . .
C15 N4 C24 112.5(4) . .
C14 N4 C24 125.4(4) . .
C22 N3 C10 112.2(4) . .
C22 N3 C13 121.0(4) . .
C10 N3 C13 122.8(4) . .
C21 N2 C13 121.2(4) . 2_675
C21 N2 C8 112.2(4) . 2_675
C13 N2 C8 125.5(4) 2_675 2_675
N12 C25 N9 113.9(4) . .
C18 N1 C24 111.8(4) . .
C18 N1 C19 121.6(4) . .
C24 N1 C19 124.9(4) . .
N4 C24 N1 113.8(4) . .
N4 C24 C7 115.7(4) . .
N1 C24 C7 113.2(4) . .
N4 C24 C12 102.6(4) . .
N1 C24 C12 103.0(4) . .
C7 C24 C12 106.8(4) . .
O4 C23 N9 124.1(5) . .
O4 C23 N7 126.1(5) . .
N9 C23 N7 109.8(4) . .
O6 C22 N3 126.3(4) . .
O6 C22 N5 125.5(4) . .
N3 C22 N5 108.1(4) . .
O2 C21 N2 124.9(4) . .
O2 C21 N10 126.1(4) . .
N2 C21 N10 109.0(4) . .
N11 C20 N10 114.7(4) . .
N1 C19 N8 113.9(4) . .
O3 C18 N11 125.9(5) . .
O3 C18 N1 124.6(5) . .
N11 C18 N1 109.5(4) . .
N7 C17 N10 113.3(4) 2_675 .
N7 C17 C4 115.3(4) 2_675 .
N10 C17 C4 113.5(4) . .
N7 C17 C8 103.6(4) 2_675 2_675
N10 C17 C8 103.9(4) . 2_675
C4 C17 C8 105.7(4) . 2_675
N5 C16 N8 113.9(4) . .
N5 C16 C2 116.0(4) . .
N8 C16 C2 113.4(4) . .
N5 C16 C10 103.3(3) . .
N8 C16 C10 103.2(3) . .
C2 C16 C10 105.3(4) . .
O5 C15 N6 124.7(5) . .
O5 C15 N4 125.5(5) . .
N6 C15 N4 109.7(4) . .
N4 C14 N5 114.7(4) . .
N2 C13 N3 114.3(4) 2_675 .
N11 C12 N6 114.4(4) . .
N11 C12 C3 113.5(4) . .
N6 C12 C3 115.1(4) . .
N11 C12 C24 103.4(4) . .
N6 C12 C24 103.8(4) . .
C3 C12 C24 104.7(4) . .
N6 C11 N7 114.0(4) 2_675 .
N3 C10 N12 113.5(4) . .
N3 C10 C6 116.2(4) . .
N12 C10 C6 113.6(4) . .
N3 C10 C16 103.0(4) . .
N12 C10 C16 102.4(3) . .
C6 C10 C16 106.1(4) . .
C28 C9 C8 103.6(5) . .
N9 C8 N2 113.2(4) . 2_675
N9 C8 C9 115.2(4) . .
N2 C8 C9 114.7(4) 2_675 .
N9 C8 C17 103.1(4) . 2_675
N2 C8 C17 103.1(4) 2_675 2_675
C9 C8 C17 105.7(4) . 2_675
C1 C7 C24 103.0(4) . .
C5 C6 C10 102.1(4) . .
C2 C5 C6 103.7(4) . .
C28 C4 C17 102.4(4) 2_675 .
C1 C3 C12 102.9(4) . .
C5 C2 C16 103.3(4) . .
C7 C1 C3 105.0(5) . .
C30 C33 C32 118.3(5) . .
C30 C33 C31 119.0(4) . .
C32 C33 C31 122.7(4) . .
C33 C32 C30 119.7(5) . 2_675
N13 C31 C33 115.0(4) . .
C33 C30 C32 122.0(5) . 2_675
C9 C28 C4 105.4(5) . 2_675

loop_
_geom_bond_atom_site_label_1
_geom_bond_atom_site_label_2
_geom_bond_distance
_geom_bond_site_symmetry_2
Zn1 Cl5 2.237(3) .
Zn1 Cl3 2.281(3) .
Zn1 Cl2 2.2873(18) .
Zn1 Cl4 2.288(2) .
O6 C22 1.230(6) .
O5 C15 1.230(6) .
O4 C23 1.245(6) .
O3 C18 1.226(6) .
O2 C21 1.223(6) .
O1 C27 1.220(6) .
N12 C27 1.368(6) .
N12 C25 1.447(6) .
N12 C10 1.461(6) .
N11 C18 1.367(7) .
N11 C20 1.450(6) .
N11 C12 1.463(6) .
N10 C21 1.383(6) .
N10 C20 1.459(6) .
N10 C17 1.468(6) .
N9 C23 1.365(6) .
N9 C8 1.458(6) .
N9 C25 1.463(6) .
C27 N8 1.367(6) .
N8 C16 1.452(6) .
N8 C19 1.471(6) .
N7 C23 1.367(6) .
N7 C17 1.448(6) 2_675
N7 C11 1.455(6) .
N6 C15 1.365(6) .
N6 C11 1.450(7) 2_675
N6 C12 1.476(6) .
N5 C22 1.383(6) .
N5 C16 1.439(6) .
N5 C14 1.456(6) .
N4 C15 1.380(7) .
N4 C14 1.453(6) .
N4 C24 1.455(6) .
N3 C22 1.374(6) .
N3 C10 1.460(6) .
N3 C13 1.466(6) .
N2 C21 1.380(6) .
N2 C13 1.458(6) 2_675
N2 C8 1.467(6) 2_675
N1 C18 1.383(7) .
N1 C24 1.460(6) .
N1 C19 1.465(7) .
C24 C7 1.540(7) .
C24 C12 1.574(7) .
C17 N7 1.448(6) 2_675
C17 C4 1.547(7) .
C17 C8 1.566(7) 2_675
C16 C2 1.560(7) .
C16 C10 1.570(6) .
C13 N2 1.458(6) 2_675
C12 C3 1.541(7) .
C11 N6 1.450(7) 2_675
C10 C6 1.541(7) .
C9 C28 1.490(9) .
C9 C8 1.540(7) .
C8 N2 1.467(6) 2_675
C8 C17 1.566(7) 2_675
C7 C1 1.519(8) .
C6 C5 1.540(8) .
C5 C2 1.527(8) .
C4 C28 1.529(9) 2_675
C3 C1 1.526(9) .
N13 C31 1.474(7) .
C33 C30 1.353(7) .
C33 C32 1.374(7) .
C33 C31 1.519(7) .
C32 C30 1.418(7) 2_675
C30 C32 1.418(7) 2_675
C28 C4 1.529(9) 2_675

loop_
_platon_squeeze_void_nr
_platon_squeeze_void_average_x
_platon_squeeze_void_average_y
_platon_squeeze_void_average_z
_platon_squeeze_void_volume
_platon_squeeze_void_count_electrons
_platon_squeeze_void_content
1 0.000 0.000 0.000 44 28 ' '
2 0.067 0.017 0.444 7 1 ' '
3 0.125 0.371 0.503 14 4 ' '
4 0.874 0.629 0.497 14 3 ' '
5 0.930 0.983 0.558 7 1 ' '
